data_7121077
loop_
_publ_author_name
'de Bruin-Dickason, Caspar N'
'Sutcliffe, Thomas'
'Alvarez Lamsfus, Carlos'
'Deacon, Glen B.'
'Maron, Laurent'
'Jones, Cameron'

_publ_section_title
;
 Kinetic stabilisation of a molecular strontium hydride complex using an
 extremely bulky amidinate ligand.
;
_journal_issue 7
_journal_name_full 'Chemical communications (Cambridge, England)'
_journal_page_first 786
_journal_page_last 789
_journal_paper_doi 10.1039/c7cc09362d
_journal_volume 54
_journal_year 2018
_chemical_formula_sum 'C59 H73 Mg N2'
_chemical_formula_weight 834.50
_space_group_IT_number 2
_space_group_name_Hall '-P 1'
_space_group_name_H-M_alt 'P -1'
_symmetry_cell_setting triclinic
_symmetry_space_group_name_Hall '-P 1'
_symmetry_space_group_name_H-M 'P -1'
_atom_sites_solution_hydrogens geom
_atom_sites_solution_primary direct
_atom_sites_solution_secondary difmap
_audit_creation_method SHELXL-97
_audit_update_record
;
2017-12-05 deposited with the CCDC.
2018-01-02 downloaded from the CCDC.
;
_cell_angle_alpha 88.61(3)
_cell_angle_beta 78.20(3)
_cell_angle_gamma 77.65(3)
_cell_formula_units_Z 2
_cell_length_a 10.617(2)
_cell_length_b 13.060(3)
_cell_length_c 18.769(4)
_cell_measurement_reflns_used 8139
_cell_measurement_temperature 100(2)
_cell_measurement_theta_max 25.20
_cell_measurement_theta_min 3.19
_cell_volume 2488.0(10)
_computing_cell_refinement 'XDS (Kabsch, 1993)'
_computing_data_collection 'Blu-Ice (McPhillips, 2002)'
_computing_data_reduction 'XDS (Kabsch, 1993)'
_computing_molecular_graphics X-Seed
_computing_publication_material CifTAB
_computing_structure_refinement 'SHELXL-97 (Sheldrick, 1997)'
_computing_structure_solution 'SHELXS-97 (Sheldrick, 1990)'
_diffrn_ambient_temperature 100(2)
_diffrn_measured_fraction_theta_full 0.909
_diffrn_measured_fraction_theta_max 0.909
_diffrn_measurement_device_type 'ADSC Quantum 210r'
_diffrn_radiation_source 'Australian Synchrotron'
_diffrn_radiation_type Synchrotron
_diffrn_radiation_wavelength 0.71080
_diffrn_reflns_av_R_equivalents 0.0911
_diffrn_reflns_av_sigmaI/netI 0.1102
_diffrn_reflns_limit_h_max 12
_diffrn_reflns_limit_h_min -12
_diffrn_reflns_limit_k_max 15
_diffrn_reflns_limit_k_min -15
_diffrn_reflns_limit_l_max 21
_diffrn_reflns_limit_l_min -22
_diffrn_reflns_number 16262
_diffrn_reflns_theta_full 25.20
_diffrn_reflns_theta_max 25.20
_diffrn_reflns_theta_min 3.19
_exptl_absorpt_coefficient_mu 0.075
_exptl_absorpt_correction_T_max 0.994
_exptl_absorpt_correction_T_min 0.990
_exptl_absorpt_correction_type multi-scan
_exptl_absorpt_process_details XDS
_exptl_crystal_colour colorless
_exptl_crystal_density_diffrn 1.114
_exptl_crystal_density_method 'not measured'
_exptl_crystal_description block
_exptl_crystal_F_000 906
_exptl_crystal_size_max 0.10
_exptl_crystal_size_mid 0.08
_exptl_crystal_size_min 0.07
_refine_diff_density_max 0.551
_refine_diff_density_min -0.331
_refine_diff_density_rms 0.063
_refine_ls_extinction_coef 0.046(6)
_refine_ls_extinction_expression Fc^*^=kFc[1+0.001xFc^2^\l^3^/sin(2\q)]^-1/4^
_refine_ls_extinction_method SHELXL
_refine_ls_goodness_of_fit_ref 1.046
_refine_ls_hydrogen_treatment constr
_refine_ls_matrix_type full
_refine_ls_number_parameters 599
_refine_ls_number_reflns 8139
_refine_ls_number_restraints 12
_refine_ls_restrained_S_all 1.052
_refine_ls_R_factor_all 0.0893
_refine_ls_R_factor_gt 0.0740
_refine_ls_shift/su_max 0.000
_refine_ls_shift/su_mean 0.000
_refine_ls_structure_factor_coef Fsqd
_refine_ls_weighting_details 'calc w=1/[\s^2^(Fo^2^)+(0.0885P)^2^+2.1187P] where P=(Fo^2^+2Fc^2^)/3'
_refine_ls_weighting_scheme calc
_refine_ls_wR_factor_gt 0.2008
_refine_ls_wR_factor_ref 0.2128
_reflns_number_gt 6460
_reflns_number_total 8139
_reflns_threshold_expression >2sigma(I)
_cod_data_source_file c7cc09362d2.cif
_cod_data_source_block compound5
_cod_depositor_comments 'Adding full bibliography for 7121071--7121080.cif.'
_cod_original_cell_volume 2488.0(9)
_cod_original_sg_symbol_H-M P-1
_cod_database_code 7121077

loop_
_symmetry_equiv_pos_as_xyz
'x, y, z'
'-x, -y, -z'

loop_
_atom_site_label
_atom_site_type_symbol
_atom_site_fract_x
_atom_site_fract_y
_atom_site_fract_z
_atom_site_U_iso_or_equiv
_atom_site_adp_type
_atom_site_occupancy
_atom_site_symmetry_multiplicity
_atom_site_calc_flag
_atom_site_refinement_flags
_atom_site_disorder_assembly
_atom_site_disorder_group
C0AA C 0.2466(8) 0.5045(10) 0.0831(8) 0.065(4) Uani 0.50 1 d PD A 1
H0AA H 0.2507 0.4849 0.0336 0.097 Uiso 0.50 1 calc PR A 1
H0AB H 0.1672 0.5559 0.1001 0.097 Uiso 0.50 1 calc PR A 1
H0AC H 0.2471 0.4438 0.1130 0.097 Uiso 0.50 1 calc PR A 1
Mg1 Mg 0.82675(8) 0.11969(8) 0.22762(5) 0.0283(3) Uani 1 1 d . . .
N1 N 0.7078(2) 0.25472(18) 0.28032(12) 0.0230(5) Uani 1 1 d . . .
C1 C 0.9766(3) -0.0163(2) 0.20764(15) 0.0293(6) Uani 1 1 d . . .
H1A H 1.0603 0.0052 0.1983 0.035 Uiso 1 1 calc R . .
H1B H 0.9720 -0.0561 0.2521 0.035 Uiso 1 1 calc R . .
N2 N 0.6250(2) 0.1360(2) 0.23502(12) 0.0270(5) Uani 1 1 d . . .
C2 C 0.9785(3) -0.0909(3) 0.14528(16) 0.0350(7) Uani 1 1 d . . .
H2A H 0.8900 -0.1019 0.1486 0.042 Uiso 1 1 calc R . .
H2B H 1.0027 -0.0570 0.0995 0.042 Uiso 1 1 calc R . .
C3 C 1.0722(4) -0.1976(3) 0.1440(2) 0.0489(9) Uani 1 1 d . . .
H3A H 1.0762 -0.2347 0.0991 0.059 Uiso 1 1 calc R . .
H3B H 1.1599 -0.1870 0.1439 0.059 Uiso 1 1 calc R . .
C4 C 1.0316(5) -0.2654(4) 0.2083(2) 0.0719(13) Uani 1 1 d . . .
H4A H 0.9536 -0.2881 0.2033 0.108 Uiso 1 1 calc R . .
H4B H 1.0142 -0.2252 0.2527 0.108 Uiso 1 1 calc R . .
H4C H 1.1015 -0.3254 0.2094 0.108 Uiso 1 1 calc R . .
C5 C 0.5969(3) 0.2283(2) 0.27103(13) 0.0233(6) Uani 1 1 d . . .
C6 C 0.4552(3) 0.2932(2) 0.29740(15) 0.0275(6) Uani 1 1 d . . .
C7 C 0.3803(3) 0.2333(3) 0.35713(19) 0.0419(8) Uani 1 1 d . . .
H7A H 0.3758 0.1671 0.3377 0.063 Uiso 1 1 calc R . .
H7B H 0.2928 0.2738 0.3741 0.063 Uiso 1 1 calc R . .
H7C H 0.4256 0.2215 0.3969 0.063 Uiso 1 1 calc R . .
C8 C 0.3842(3) 0.3113(3) 0.23378(19) 0.0491(10) Uani 1 1 d . . .
H8A H 0.4336 0.3456 0.1955 0.074 Uiso 1 1 calc R . .
H8B H 0.2980 0.3546 0.2498 0.074 Uiso 1 1 calc R . .
H8C H 0.3763 0.2452 0.2160 0.074 Uiso 1 1 calc R . .
C9 C 0.4503(3) 0.4005(2) 0.32959(17) 0.0327(7) Uani 1 1 d . . .
H9A H 0.4929 0.3917 0.3705 0.049 Uiso 1 1 calc R . .
H9B H 0.3602 0.4364 0.3452 0.049 Uiso 1 1 calc R . .
H9C H 0.4949 0.4408 0.2933 0.049 Uiso 1 1 calc R . .
C10 C 0.7317(2) 0.3460(2) 0.30944(14) 0.0212(6) Uani 1 1 d . . .
C11 C 0.7674(2) 0.4246(2) 0.26290(14) 0.0224(6) Uani 1 1 d . . .
C12 C 0.8133(3) 0.5059(2) 0.28978(14) 0.0240(6) Uani 1 1 d . . .
H12 H 0.8369 0.5581 0.2586 0.029 Uiso 1 1 calc R . .
C13 C 0.8242(3) 0.5098(2) 0.36192(14) 0.0249(6) Uani 1 1 d . . .
C14 C 0.7878(2) 0.4316(2) 0.40749(14) 0.0224(6) Uani 1 1 d . . .
H14 H 0.7928 0.4347 0.4563 0.027 Uiso 1 1 calc R . .
C15 C 0.7440(2) 0.3488(2) 0.38277(14) 0.0210(6) Uani 1 1 d . . .
C16 C 0.7255(3) 0.2545(2) 0.42957(14) 0.0237(6) Uani 1 1 d . . .
H16 H 0.6497 0.2314 0.4182 0.028 Uiso 1 1 calc R . .
C17 C 0.8441(3) 0.1638(2) 0.40871(14) 0.0241(6) Uani 1 1 d . . .
C18 C 0.8316(3) 0.0624(2) 0.42776(15) 0.0285(6) Uani 1 1 d . . .
H18 H 0.7496 0.0501 0.4498 0.034 Uiso 1 1 calc R . .
C19 C 0.9401(3) -0.0207(2) 0.41426(16) 0.0333(7) Uani 1 1 d . . .
H19 H 0.9304 -0.0880 0.4279 0.040 Uiso 1 1 calc R . .
C20 C 1.0624(3) -0.0041(3) 0.38071(16) 0.0326(7) Uani 1 1 d . . .
H20 H 1.1352 -0.0597 0.3723 0.039 Uiso 1 1 calc R . .
C21 C 1.0756(3) 0.0953(3) 0.35991(17) 0.0343(7) Uani 1 1 d . . .
H21 H 1.1572 0.1066 0.3361 0.041 Uiso 1 1 calc R . .
C22 C 0.9680(3) 0.1791(2) 0.37409(16) 0.0313(7) Uani 1 1 d . . .
H22 H 0.9786 0.2461 0.3604 0.038 Uiso 1 1 calc R . .
C23 C 0.6926(3) 0.2803(2) 0.51095(14) 0.0228(6) Uani 1 1 d . . .
C24 C 0.5668(3) 0.3336(2) 0.54313(16) 0.0320(7) Uani 1 1 d . . .
H24 H 0.5046 0.3548 0.5144 0.038 Uiso 1 1 calc R . .
C25 C 0.5320(3) 0.3558(3) 0.61711(17) 0.0372(7) Uani 1 1 d . . .
H25 H 0.4467 0.3902 0.6379 0.045 Uiso 1 1 calc R . .
C26 C 0.6253(3) 0.3266(2) 0.66018(16) 0.0340(7) Uani 1 1 d . . .
H26 H 0.6028 0.3415 0.7099 0.041 Uiso 1 1 calc R . .
C27 C 0.7507(3) 0.2757(2) 0.62902(15) 0.0317(7) Uani 1 1 d . . .
H27 H 0.8134 0.2565 0.6578 0.038 Uiso 1 1 calc R . .
C28 C 0.7849(3) 0.2524(2) 0.55478(15) 0.0269(6) Uani 1 1 d . . .
H28 H 0.8703 0.2178 0.5342 0.032 Uiso 1 1 calc R . .
C29 C 0.7701(3) 0.4135(2) 0.18168(14) 0.0253(6) Uani 1 1 d . . .
H29 H 0.6885 0.3925 0.1777 0.030 Uiso 1 1 calc R . .
C30 C 0.8837(3) 0.3245(2) 0.14790(14) 0.0252(6) Uani 1 1 d . . .
C31 C 0.8706(3) 0.2611(2) 0.09245(14) 0.0292(6) Uani 1 1 d . . .
H31 H 0.7915 0.2726 0.0765 0.035 Uiso 1 1 calc R . .
C32 C 0.9741(3) 0.1810(3) 0.06058(16) 0.0342(7) Uani 1 1 d . . .
H32 H 0.9643 0.1402 0.0230 0.041 Uiso 1 1 calc R . .
C33 C 1.0910(3) 0.1618(2) 0.08448(16) 0.0340(7) Uani 1 1 d . . .
H33 H 1.1598 0.1076 0.0633 0.041 Uiso 1 1 calc R . .
C34 C 1.1062(3) 0.2228(3) 0.13987(16) 0.0350(7) Uani 1 1 d . . .
H34 H 1.1851 0.2099 0.1561 0.042 Uiso 1 1 calc R . .
C35 C 1.0026(3) 0.3041(2) 0.17151(16) 0.0314(7) Uani 1 1 d . . .
H35 H 1.0133 0.3451 0.2088 0.038 Uiso 1 1 calc R . .
C36 C 0.7696(3) 0.5177(2) 0.14270(14) 0.0297(7) Uani 1 1 d . . .
C37 C 0.6582(3) 0.5978(3) 0.16003(17) 0.0441(9) Uani 1 1 d . . .
H37 H 0.5847 0.5853 0.1927 0.053 Uiso 1 1 calc R . .
C38 C 0.6540(4) 0.6961(3) 0.12962(18) 0.0505(9) Uani 1 1 d . . .
H38 H 0.5790 0.7490 0.1426 0.061 Uiso 1 1 calc R . .
C39 C 0.7608(4) 0.7150(3) 0.08041(17) 0.0435(8) Uani 1 1 d . . .
H39 H 0.7584 0.7806 0.0596 0.052 Uiso 1 1 calc R . .
C40 C 0.8718(3) 0.6360(3) 0.06198(18) 0.0419(8) Uani 1 1 d . . .
H40 H 0.9443 0.6485 0.0284 0.050 Uiso 1 1 calc R . .
C41 C 0.8763(3) 0.5380(3) 0.09319(16) 0.0351(7) Uani 1 1 d . . .
H41 H 0.9519 0.4855 0.0806 0.042 Uiso 1 1 calc R . .
C42 C 0.8883(3) 0.5927(2) 0.38745(16) 0.0323(7) Uani 1 1 d . . .
H42 H 0.8952 0.6448 0.3492 0.039 Uiso 1 1 calc R . .
C43 C 0.8080(3) 0.6497(3) 0.45695(17) 0.0396(8) Uani 1 1 d . . .
H43A H 0.7229 0.6845 0.4491 0.059 Uiso 1 1 calc R . .
H43B H 0.8526 0.7005 0.4706 0.059 Uiso 1 1 calc R . .
H43C H 0.7978 0.6001 0.4952 0.059 Uiso 1 1 calc R . .
C44 C 1.0276(3) 0.5408(3) 0.39521(19) 0.0437(9) Uani 1 1 d . . .
H44A H 1.0241 0.4854 0.4297 0.066 Uiso 1 1 calc R . .
H44B H 1.0684 0.5919 0.4120 0.066 Uiso 1 1 calc R . .
H44C H 1.0781 0.5123 0.3489 0.066 Uiso 1 1 calc R . .
C45 C 0.5380(2) 0.0735(2) 0.22073(15) 0.0276(7) Uani 1 1 d . . .
C46 C 0.5043(3) 0.0775(3) 0.15147(15) 0.0309(7) Uani 1 1 d . . .
C47 C 0.4225(3) 0.0128(3) 0.13740(17) 0.0353(7) Uani 1 1 d . . .
H47 H 0.3991 0.0151 0.0922 0.042 Uiso 1 1 calc R . .
C48 C 0.3760(3) -0.0538(3) 0.18871(19) 0.0393(8) Uani 1 1 d . . .
H48 H 0.3172 -0.0929 0.1794 0.047 Uiso 1 1 calc R . .
C49 C 0.4166(3) -0.0628(3) 0.25427(18) 0.0359(7) Uani 1 1 d . . .
H49 H 0.3893 -0.1114 0.2876 0.043 Uiso 1 1 calc R . .
C50 C 0.4981(3) -0.0001(2) 0.27140(16) 0.0314(7) Uani 1 1 d . . .
C51 C 0.5649(3) 0.1426(3) 0.09134(15) 0.0349(7) Uani 1 1 d . . .
H51 H 0.5893 0.2000 0.1144 0.042 Uiso 1 1 calc R . .
C52 C 0.4753(3) 0.1910(3) 0.03977(18) 0.0454(9) Uani 1 1 d . . .
H52A H 0.4562 0.1363 0.0132 0.068 Uiso 1 1 calc R . .
H52B H 0.5187 0.2354 0.0063 0.068 Uiso 1 1 calc R . .
H52C H 0.3947 0.2318 0.0674 0.068 Uiso 1 1 calc R . .
C53 C 0.6918(3) 0.0744(3) 0.04729(17) 0.0414(8) Uani 1 1 d . . .
H53A H 0.7512 0.0485 0.0791 0.062 Uiso 1 1 calc R . .
H53B H 0.7325 0.1156 0.0101 0.062 Uiso 1 1 calc R . .
H53C H 0.6709 0.0163 0.0251 0.062 Uiso 1 1 calc R . .
C54 C 0.5538(3) -0.0218(3) 0.34020(16) 0.0362(7) Uani 1 1 d . . .
H54 H 0.5840 0.0405 0.3517 0.043 Uiso 1 1 calc R . .
C55 C 0.4537(4) -0.0443(3) 0.40633(19) 0.0508(9) Uani 1 1 d . . .
H55A H 0.3790 0.0135 0.4150 0.076 Uiso 1 1 calc R . .
H55B H 0.4936 -0.0533 0.4482 0.076 Uiso 1 1 calc R . .
H55C H 0.4257 -0.1070 0.3973 0.076 Uiso 1 1 calc R . .
C56 C 0.6734(3) -0.1132(3) 0.3255(2) 0.0449(8) Uani 1 1 d . . .
H56A H 0.6467 -0.1751 0.3130 0.067 Uiso 1 1 calc R . .
H56B H 0.7103 -0.1256 0.3683 0.067 Uiso 1 1 calc R . .
H56C H 0.7383 -0.0964 0.2859 0.067 Uiso 1 1 calc R . .
C57 C 0.239(2) 0.497(2) 0.1045(14) 0.196(15) Uani 0.50 1 d PD B 2
H57A H 0.2086 0.4519 0.0756 0.294 Uiso 0.50 1 calc PR B 2
H57B H 0.1650 0.5457 0.1321 0.294 Uiso 0.50 1 calc PR B 2
H57C H 0.2875 0.4563 0.1371 0.294 Uiso 0.50 1 calc PR B 2
C58 C 0.3635(9) 0.5498(11) 0.0871(6) 0.069(3) Uani 0.50 1 d PD A 1
H58C H 0.3434 0.6233 0.0750 0.083 Uiso 0.50 1 calc PR A 1
H58D H 0.3748 0.5464 0.1372 0.083 Uiso 0.50 1 calc PR A 1
C58A C 0.3252(16) 0.5562(11) 0.0564(9) 0.103(5) Uani 0.50 1 d PD B 2
H58A H 0.2767 0.5966 0.0228 0.123 Uiso 0.50 1 calc PR B 2
H58B H 0.3525 0.6047 0.0854 0.123 Uiso 0.50 1 calc PR B 2
C59 C 0.4886(9) 0.5007(9) 0.04077(4) 0.065(2) Uani 0.50 1 d PD . 1
H59C H 0.5084 0.4282 0.0553 0.078 Uiso 0.50 1 calc PR . 1
H59D H 0.5550 0.5334 0.0537 0.078 Uiso 0.50 1 calc PR . 1
C59A C 0.4417(11) 0.4848(11) 0.0152(9) 0.122(6) Uani 0.50 1 d PD . 2
H59A H 0.4645 0.4274 0.0472 0.146 Uiso 0.50 1 calc PR . 2
H59B H 0.4135 0.4554 -0.0243 0.146 Uiso 0.50 1 calc PR . 2

loop_
_atom_site_aniso_label
_atom_site_aniso_U_11
_atom_site_aniso_U_22
_atom_site_aniso_U_33
_atom_site_aniso_U_23
_atom_site_aniso_U_13
_atom_site_aniso_U_12
C0AA 0.068(7) 0.049(7) 0.079(7) -0.028(6) -0.049(6) 0.020(6)
Mg1 0.0180(5) 0.0308(6) 0.0367(5) -0.0137(4) -0.0050(4) -0.0053(4)
N1 0.0183(10) 0.0248(14) 0.0283(11) -0.0066(9) -0.0075(9) -0.0066(9)
C1 0.0262(14) 0.0317(18) 0.0316(14) -0.0079(12) -0.0077(11) -0.0071(12)
N2 0.0186(11) 0.0337(15) 0.0312(12) -0.0121(10) -0.0055(9) -0.0093(10)
C2 0.0367(16) 0.0353(19) 0.0348(15) -0.0097(13) -0.0115(13) -0.0067(14)
C3 0.051(2) 0.045(2) 0.053(2) -0.0134(16) -0.0142(17) -0.0098(17)
C4 0.104(4) 0.058(3) 0.057(2) -0.004(2) -0.029(2) -0.011(3)
C5 0.0218(13) 0.0314(17) 0.0192(12) -0.0043(10) -0.0049(10) -0.0096(12)
C6 0.0180(13) 0.0339(18) 0.0314(14) -0.0114(12) -0.0068(11) -0.0043(12)
C7 0.0269(15) 0.045(2) 0.0515(19) -0.0188(15) 0.0049(14) -0.0115(15)
C8 0.0323(17) 0.061(3) 0.052(2) -0.0263(17) -0.0233(15) 0.0127(16)
C9 0.0220(14) 0.0342(19) 0.0412(16) -0.0088(13) -0.0075(12) -0.0026(12)
C10 0.0137(11) 0.0243(16) 0.0272(13) -0.0070(10) -0.0060(10) -0.0051(11)
C11 0.0147(12) 0.0276(16) 0.0244(13) -0.0045(11) -0.0056(10) -0.0013(11)
C12 0.0229(13) 0.0221(16) 0.0271(13) -0.0005(11) -0.0052(10) -0.0050(11)
C13 0.0202(13) 0.0268(17) 0.0293(14) -0.0054(11) -0.0077(10) -0.0054(11)
C14 0.0195(12) 0.0276(16) 0.0224(12) -0.0032(10) -0.0098(10) -0.0044(11)
C15 0.0163(12) 0.0220(16) 0.0251(13) -0.0048(10) -0.0052(10) -0.0032(11)
C16 0.0211(13) 0.0260(16) 0.0270(13) -0.0029(11) -0.0062(10) -0.0099(12)
C17 0.0241(13) 0.0276(17) 0.0235(13) -0.0036(11) -0.0087(10) -0.0077(12)
C18 0.0284(14) 0.0312(18) 0.0281(14) -0.0035(11) -0.0071(11) -0.0094(13)
C19 0.0375(16) 0.0255(18) 0.0366(16) -0.0022(12) -0.0103(13) -0.0031(14)
C20 0.0273(15) 0.0305(19) 0.0379(16) -0.0070(12) -0.0124(12) 0.0046(13)
C21 0.0214(14) 0.036(2) 0.0439(17) -0.0039(13) -0.0056(12) -0.0023(13)
C22 0.0262(14) 0.0270(18) 0.0415(16) -0.0014(12) -0.0075(12) -0.0067(13)
C23 0.0225(13) 0.0211(15) 0.0270(13) -0.0012(10) -0.0057(10) -0.0086(11)
C24 0.0281(15) 0.0319(19) 0.0353(15) -0.0024(12) -0.0074(12) -0.0036(13)
C25 0.0313(16) 0.035(2) 0.0390(17) -0.0091(13) 0.0002(13) 0.0007(14)
C26 0.0450(17) 0.0285(18) 0.0272(14) -0.0070(12) -0.0031(13) -0.0087(14)
C27 0.0395(16) 0.0292(18) 0.0303(15) -0.0016(12) -0.0128(12) -0.0106(14)
C28 0.0271(14) 0.0242(16) 0.0303(14) -0.0028(11) -0.0071(11) -0.0059(12)
C29 0.0210(13) 0.0319(17) 0.0232(13) -0.0056(11) -0.0055(10) -0.0046(12)
C30 0.0225(13) 0.0285(17) 0.0237(13) -0.0013(11) -0.0028(10) -0.0053(12)
C31 0.0265(14) 0.0378(19) 0.0250(13) -0.0052(12) -0.0057(11) -0.0095(13)
C32 0.0361(16) 0.0359(19) 0.0303(15) -0.0080(12) -0.0030(12) -0.0095(14)
C33 0.0277(15) 0.0299(19) 0.0375(16) -0.0047(13) 0.0048(12) -0.0015(13)
C34 0.0216(14) 0.044(2) 0.0375(16) -0.0055(13) -0.0039(12) -0.0038(13)
C35 0.0228(14) 0.0361(19) 0.0340(15) -0.0089(12) -0.0053(11) -0.0029(13)
C36 0.0328(15) 0.0367(19) 0.0201(13) -0.0041(11) -0.0100(11) -0.0035(13)
C37 0.0366(17) 0.050(2) 0.0324(16) 0.0072(15) 0.0021(13) 0.0103(16)
C38 0.053(2) 0.047(3) 0.0368(18) 0.0010(15) -0.0039(15) 0.0147(18)
C39 0.063(2) 0.031(2) 0.0346(16) 0.0027(13) -0.0146(15) -0.0022(17)
C40 0.0460(19) 0.040(2) 0.0387(17) 0.0020(14) -0.0061(14) -0.0094(16)
C41 0.0324(15) 0.0356(19) 0.0338(15) -0.0049(13) -0.0024(12) -0.0035(14)
C42 0.0389(16) 0.0322(18) 0.0320(15) -0.0020(12) -0.0102(12) -0.0177(14)
C43 0.0517(19) 0.0325(19) 0.0402(17) -0.0075(13) -0.0138(15) -0.0165(16)
C44 0.0345(17) 0.054(2) 0.053(2) -0.0091(16) -0.0162(15) -0.0235(16)
C45 0.0155(12) 0.0331(18) 0.0349(15) -0.0168(12) -0.0057(11) -0.0039(11)
C46 0.0192(13) 0.0387(19) 0.0340(15) -0.0157(12) -0.0076(11) -0.0004(12)
C47 0.0239(14) 0.038(2) 0.0455(17) -0.0198(14) -0.0168(13) 0.0005(13)
C48 0.0223(14) 0.038(2) 0.062(2) -0.0226(16) -0.0134(14) -0.0074(13)
C49 0.0250(14) 0.0370(19) 0.0481(18) -0.0139(14) -0.0049(13) -0.0123(13)
C50 0.0211(13) 0.0387(19) 0.0357(15) -0.0128(13) -0.0040(11) -0.0098(13)
C51 0.0284(15) 0.046(2) 0.0309(15) -0.0145(13) -0.0072(12) -0.0062(14)
C52 0.0364(17) 0.060(3) 0.0400(18) -0.0091(16) -0.0120(14) -0.0054(16)
C53 0.0317(16) 0.057(2) 0.0345(16) -0.0169(15) -0.0067(13) -0.0061(15)
C54 0.0396(17) 0.041(2) 0.0337(16) -0.0058(13) -0.0093(13) -0.0199(15)
C55 0.057(2) 0.059(3) 0.0401(18) -0.0038(16) -0.0034(16) -0.027(2)
C56 0.0422(18) 0.046(2) 0.052(2) -0.0002(16) -0.0170(15) -0.0148(16)
C57 0.20(3) 0.21(3) 0.21(3) 0.06(2) -0.10(2) -0.07(2)
C58 0.066(6) 0.089(9) 0.055(6) 0.002(5) -0.024(5) -0.014(6)
C58A 0.104(11) 0.062(9) 0.103(12) 0.027(8) 0.017(9) 0.027(9)
C59 0.069(6) 0.070(7) 0.057(6) -0.016(5) -0.011(5) -0.016(5)
C59A 0.145(14) 0.155(14) 0.102(11) -0.044(9) -0.039(11) -0.092(11)

loop_
_atom_type_symbol
_atom_type_description
_atom_type_scat_dispersion_real
_atom_type_scat_dispersion_imag
_atom_type_scat_source
C C 0.0033 0.0016 'International Tables Vol C Tables 4.2.6.8 and 6.1.1.4'
H H 0.0000 0.0000 'International Tables Vol C Tables 4.2.6.8 and 6.1.1.4'
Mg Mg 0.0486 0.0363 'International Tables Vol C Tables 4.2.6.8 and 6.1.1.4'
N N 0.0061 0.0033 'International Tables Vol C Tables 4.2.6.8 and 6.1.1.4'

loop_
_geom_angle_atom_site_label_1
_geom_angle_atom_site_label_2
_geom_angle_atom_site_label_3
_geom_angle
_geom_angle_site_symmetry_1
_geom_angle_site_symmetry_3
N1 Mg1 N2 63.99(9) . .
N1 Mg1 C1 159.26(11) . .
N2 Mg1 C1 128.99(11) . .
N1 Mg1 C5 31.96(8) . .
N2 Mg1 C5 32.03(9) . .
C1 Mg1 C5 157.22(11) . .
C5 N1 C10 132.3(2) . .
C5 N1 Mg1 93.02(16) . .
C10 N1 Mg1 134.49(16) . .
C2 C1 Mg1 118.5(2) . .
C2 C1 H1A 107.7 . .
Mg1 C1 H1A 107.7 . .
C2 C1 H1B 107.7 . .
Mg1 C1 H1B 107.7 . .
H1A C1 H1B 107.1 . .
C5 N2 C45 129.2(2) . .
C5 N2 Mg1 92.60(16) . .
C45 N2 Mg1 137.55(19) . .
C3 C2 C1 115.1(3) . .
C3 C2 H2A 108.5 . .
C1 C2 H2A 108.5 . .
C3 C2 H2B 108.5 . .
C1 C2 H2B 108.5 . .
H2A C2 H2B 107.5 . .
C4 C3 C2 113.3(3) . .
C4 C3 H3A 108.9 . .
C2 C3 H3A 108.9 . .
C4 C3 H3B 108.9 . .
C2 C3 H3B 108.9 . .
H3A C3 H3B 107.7 . .
C3 C4 H4A 109.5 . .
C3 C4 H4B 109.5 . .
H4A C4 H4B 109.5 . .
C3 C4 H4C 109.5 . .
H4A C4 H4C 109.5 . .
H4B C4 H4C 109.5 . .
N1 C5 N2 110.4(2) . .
N1 C5 C6 125.9(2) . .
N2 C5 C6 123.7(2) . .
N1 C5 Mg1 55.03(14) . .
N2 C5 Mg1 55.37(14) . .
C6 C5 Mg1 179.06(19) . .
C9 C6 C8 107.4(3) . .
C9 C6 C7 107.2(2) . .
C8 C6 C7 109.6(3) . .
C9 C6 C5 113.5(2) . .
C8 C6 C5 109.8(2) . .
C7 C6 C5 109.2(3) . .
C6 C7 H7A 109.5 . .
C6 C7 H7B 109.5 . .
H7A C7 H7B 109.5 . .
C6 C7 H7C 109.5 . .
H7A C7 H7C 109.5 . .
H7B C7 H7C 109.5 . .
C6 C8 H8A 109.5 . .
C6 C8 H8B 109.5 . .
H8A C8 H8B 109.5 . .
C6 C8 H8C 109.5 . .
H8A C8 H8C 109.5 . .
H8B C8 H8C 109.5 . .
C6 C9 H9A 109.5 . .
C6 C9 H9B 109.5 . .
H9A C9 H9B 109.5 . .
C6 C9 H9C 109.5 . .
H9A C9 H9C 109.5 . .
H9B C9 H9C 109.5 . .
C11 C10 C15 119.4(2) . .
C11 C10 N1 119.7(2) . .
C15 C10 N1 119.8(2) . .
C10 C11 C12 119.7(2) . .
C10 C11 C29 118.9(2) . .
C12 C11 C29 121.1(2) . .
C13 C12 C11 121.2(3) . .
C13 C12 H12 119.4 . .
C11 C12 H12 119.4 . .
C14 C13 C12 118.4(2) . .
C14 C13 C42 121.5(2) . .
C12 C13 C42 119.8(3) . .
C13 C14 C15 122.1(2) . .
C13 C14 H14 118.9 . .
C15 C14 H14 118.9 . .
C14 C15 C10 119.1(2) . .
C14 C15 C16 121.8(2) . .
C10 C15 C16 118.7(2) . .
C15 C16 C17 110.6(2) . .
C15 C16 C23 113.1(2) . .
C17 C16 C23 112.4(2) . .
C15 C16 H16 106.8 . .
C17 C16 H16 106.8 . .
C23 C16 H16 106.8 . .
C18 C17 C22 118.0(3) . .
C18 C17 C16 119.5(2) . .
C22 C17 C16 122.4(2) . .
C19 C18 C17 120.8(3) . .
C19 C18 H18 119.6 . .
C17 C18 H18 119.6 . .
C20 C19 C18 120.4(3) . .
C20 C19 H19 119.8 . .
C18 C19 H19 119.8 . .
C21 C20 C19 119.4(3) . .
C21 C20 H20 120.3 . .
C19 C20 H20 120.3 . .
C20 C21 C22 120.5(3) . .
C20 C21 H21 119.7 . .
C22 C21 H21 119.7 . .
C21 C22 C17 120.8(3) . .
C21 C22 H22 119.6 . .
C17 C22 H22 119.6 . .
C24 C23 C28 118.2(2) . .
C24 C23 C16 119.7(2) . .
C28 C23 C16 122.2(2) . .
C25 C24 C23 121.4(3) . .
C25 C24 H24 119.3 . .
C23 C24 H24 119.3 . .
C24 C25 C26 119.6(3) . .
C24 C25 H25 120.2 . .
C26 C25 H25 120.2 . .
C27 C26 C25 119.7(3) . .
C27 C26 H26 120.1 . .
C25 C26 H26 120.1 . .
C26 C27 C28 120.5(3) . .
C26 C27 H27 119.8 . .
C28 C27 H27 119.8 . .
C27 C28 C23 120.6(3) . .
C27 C28 H28 119.7 . .
C23 C28 H28 119.7 . .
C30 C29 C36 114.1(2) . .
C30 C29 C11 109.8(2) . .
C36 C29 C11 112.0(2) . .
C30 C29 H29 106.8 . .
C36 C29 H29 106.8 . .
C11 C29 H29 106.8 . .
C31 C30 C35 118.2(3) . .
C31 C30 C29 120.5(2) . .
C35 C30 C29 121.3(2) . .
C32 C31 C30 121.0(3) . .
C32 C31 H31 119.5 . .
C30 C31 H31 119.5 . .
C33 C32 C31 120.2(3) . .
C33 C32 H32 119.9 . .
C31 C32 H32 119.9 . .
C32 C33 C34 120.0(3) . .
C32 C33 H33 120.0 . .
C34 C33 H33 120.0 . .
C33 C34 C35 119.9(3) . .
C33 C34 H34 120.1 . .
C35 C34 H34 120.1 . .
C30 C35 C34 120.8(3) . .
C30 C35 H35 119.6 . .
C34 C35 H35 119.6 . .
C41 C36 C37 118.0(3) . .
C41 C36 C29 123.4(3) . .
C37 C36 C29 118.6(3) . .
C38 C37 C36 121.4(3) . .
C38 C37 H37 119.3 . .
C36 C37 H37 119.3 . .
C39 C38 C37 119.8(3) . .
C39 C38 H38 120.1 . .
C37 C38 H38 120.1 . .
C38 C39 C40 119.5(3) . .
C38 C39 H39 120.2 . .
C40 C39 H39 120.2 . .
C39 C40 C41 120.5(3) . .
C39 C40 H40 119.7 . .
C41 C40 H40 119.7 . .
C36 C41 C40 120.6(3) . .
C36 C41 H41 119.7 . .
C40 C41 H41 119.7 . .
C43 C42 C44 112.0(3) . .
C43 C42 C13 112.9(2) . .
C44 C42 C13 108.7(3) . .
C43 C42 H42 107.7 . .
C44 C42 H42 107.7 . .
C13 C42 H42 107.7 . .
C42 C43 H43A 109.5 . .
C42 C43 H43B 109.5 . .
H43A C43 H43B 109.5 . .
C42 C43 H43C 109.5 . .
H43A C43 H43C 109.5 . .
H43B C43 H43C 109.5 . .
C42 C44 H44A 109.5 . .
C42 C44 H44B 109.5 . .
H44A C44 H44B 109.5 . .
C42 C44 H44C 109.5 . .
H44A C44 H44C 109.5 . .
H44B C44 H44C 109.5 . .
C50 C45 C46 119.9(2) . .
C50 C45 N2 120.5(3) . .
C46 C45 N2 119.2(3) . .
C47 C46 C45 118.5(3) . .
C47 C46 C51 120.3(3) . .
C45 C46 C51 121.0(2) . .
C48 C47 C46 121.5(3) . .
C48 C47 H47 119.2 . .
C46 C47 H47 119.2 . .
C47 C48 C49 119.8(3) . .
C47 C48 H48 120.1 . .
C49 C48 H48 120.1 . .
C48 C49 C50 121.2(3) . .
C48 C49 H49 119.4 . .
C50 C49 H49 119.4 . .
C49 C50 C45 118.9(3) . .
C49 C50 C54 119.1(3) . .
C45 C50 C54 121.6(2) . .
C46 C51 C52 115.2(2) . .
C46 C51 C53 108.8(3) . .
C52 C51 C53 109.4(2) . .
C46 C51 H51 107.7 . .
C52 C51 H51 107.7 . .
C53 C51 H51 107.7 . .
C51 C52 H52A 109.5 . .
C51 C52 H52B 109.5 . .
H52A C52 H52B 109.5 . .
C51 C52 H52C 109.5 . .
H52A C52 H52C 109.5 . .
H52B C52 H52C 109.5 . .
C51 C53 H53A 109.5 . .
C51 C53 H53B 109.5 . .
H53A C53 H53B 109.5 . .
C51 C53 H53C 109.5 . .
H53A C53 H53C 109.5 . .
H53B C53 H53C 109.5 . .
C50 C54 C55 113.8(3) . .
C50 C54 C56 109.3(3) . .
C55 C54 C56 110.1(3) . .
C50 C54 H54 107.8 . .
C55 C54 H54 107.8 . .
C56 C54 H54 107.8 . .
C54 C55 H55A 109.5 . .
C54 C55 H55B 109.5 . .
H55A C55 H55B 109.5 . .
C54 C55 H55C 109.5 . .
H55A C55 H55C 109.5 . .
H55B C55 H55C 109.5 . .
C54 C56 H56A 109.5 . .
C54 C56 H56B 109.5 . .
H56A C56 H56B 109.5 . .
C54 C56 H56C 109.5 . .
H56A C56 H56C 109.5 . .
H56B C56 H56C 109.5 . .
C58A C57 H57A 109.5 . .
C58A C57 H57B 109.5 . .
H57A C57 H57B 109.5 . .
C58A C57 H57C 109.5 . .
H57A C57 H57C 109.5 . .
H57B C57 H57C 109.5 . .
C59 C58 C0AA 116.9(9) . .
C59 C58 H58C 108.1 . .
C0AA C58 H58C 108.1 . .
C59 C58 H58D 108.1 . .
C0AA C58 H58D 108.1 . .
H58C C58 H58D 107.3 . .
C59A C58A C57 110.8(14) . .
C59A C58A H58A 109.5 . .
C57 C58A H58A 109.5 . .
C59A C58A H58B 109.5 . .
C57 C58A H58B 109.5 . .
H58A C58A H58B 108.1 . .
C58 C59 C59 123.0(9) . 2_665
C58 C59 H59C 106.6 . .
C59 C59 H59C 106.6 2_665 .
C58 C59 H59D 106.6 . .
C59 C59 H59D 106.6 2_665 .
H59C C59 H59D 106.5 . .
C59A C59A C58A 123.7(15) 2_665 .
C59A C59A H59A 106.4 2_665 .
C58A C59A H59A 106.4 . .
C59A C59A H59B 106.4 2_665 .
C58A C59A H59B 106.4 . .
H59A C59A H59B 106.5 . .

loop_
_geom_bond_atom_site_label_1
_geom_bond_atom_site_label_2
_geom_bond_distance
_geom_bond_site_symmetry_2
C0AA C58 1.500(9) .
C0AA H0AA 0.9600 .
C0AA H0AB 0.9600 .
C0AA H0AC 0.9600 .
Mg1 N1 2.075(3) .
Mg1 N2 2.083(2) .
Mg1 C1 2.099(3) .
Mg1 C5 2.529(3) .
N1 C5 1.340(3) .
N1 C10 1.415(3) .
C1 C2 1.535(4) .
C1 H1A 0.9700 .
C1 H1B 0.9700 .
N2 C5 1.342(4) .
N2 C45 1.423(3) .
C2 C3 1.527(5) .
C2 H2A 0.9700 .
C2 H2B 0.9700 .
C3 C4 1.525(6) .
C3 H3A 0.9700 .
C3 H3B 0.9700 .
C4 H4A 0.9600 .
C4 H4B 0.9600 .
C4 H4C 0.9600 .
C5 C6 1.548(4) .
C6 C9 1.526(4) .
C6 C8 1.526(4) .
C6 C7 1.536(4) .
C7 H7A 0.9600 .
C7 H7B 0.9600 .
C7 H7C 0.9600 .
C8 H8A 0.9600 .
C8 H8B 0.9600 .
C8 H8C 0.9600 .
C9 H9A 0.9600 .
C9 H9B 0.9600 .
C9 H9C 0.9600 .
C10 C11 1.396(4) .
C10 C15 1.411(4) .
C11 C12 1.403(4) .
C11 C29 1.529(4) .
C12 C13 1.385(4) .
C12 H12 0.9300 .
C13 C14 1.383(4) .
C13 C42 1.529(4) .
C14 C15 1.389(4) .
C14 H14 0.9300 .
C15 C16 1.519(4) .
C16 C17 1.525(4) .
C16 C23 1.525(4) .
C16 H16 0.9800 .
C17 C18 1.389(4) .
C17 C22 1.396(4) .
C18 C19 1.389(4) .
C18 H18 0.9300 .
C19 C20 1.381(4) .
C19 H19 0.9300 .
C20 C21 1.375(5) .
C20 H20 0.9300 .
C21 C22 1.388(4) .
C21 H21 0.9300 .
C22 H22 0.9300 .
C23 C24 1.387(4) .
C23 C28 1.391(4) .
C24 C25 1.383(4) .
C24 H24 0.9300 .
C25 C26 1.390(5) .
C25 H25 0.9300 .
C26 C27 1.371(4) .
C26 H26 0.9300 .
C27 C28 1.390(4) .
C27 H27 0.9300 .
C28 H28 0.9300 .
C29 C30 1.527(4) .
C29 C36 1.528(4) .
C29 H29 0.9800 .
C30 C31 1.391(4) .
C30 C35 1.394(4) .
C31 C32 1.389(4) .
C31 H31 0.9300 .
C32 C33 1.377(4) .
C32 H32 0.9300 .
C33 C34 1.381(4) .
C33 H33 0.9300 .
C34 C35 1.397(4) .
C34 H34 0.9300 .
C35 H35 0.9300 .
C36 C41 1.379(4) .
C36 C37 1.389(4) .
C37 C38 1.388(5) .
C37 H37 0.9300 .
C38 C39 1.371(5) .
C38 H38 0.9300 .
C39 C40 1.379(5) .
C39 H39 0.9300 .
C40 C41 1.391(5) .
C40 H40 0.9300 .
C41 H41 0.9300 .
C42 C43 1.517(4) .
C42 C44 1.525(5) .
C42 H42 0.9800 .
C43 H43A 0.9600 .
C43 H43B 0.9600 .
C43 H43C 0.9600 .
C44 H44A 0.9600 .
C44 H44B 0.9600 .
C44 H44C 0.9600 .
C45 C50 1.405(4) .
C45 C46 1.414(4) .
C46 C47 1.399(4) .
C46 C51 1.517(5) .
C47 C48 1.370(5) .
C47 H47 0.9300 .
C48 C49 1.379(5) .
C48 H48 0.9300 .
C49 C50 1.397(4) .
C49 H49 0.9300 .
C50 C54 1.523(4) .
C51 C52 1.526(5) .
C51 C53 1.536(4) .
C51 H51 0.9800 .
C52 H52A 0.9600 .
C52 H52B 0.9600 .
C52 H52C 0.9600 .
C53 H53A 0.9600 .
C53 H53B 0.9600 .
C53 H53C 0.9600 .
C54 C55 1.527(4) .
C54 C56 1.529(5) .
C54 H54 0.9800 .
C55 H55A 0.9600 .
C55 H55B 0.9600 .
C55 H55C 0.9600 .
C56 H56A 0.9600 .
C56 H56B 0.9600 .
C56 H56C 0.9600 .
C57 C58A 1.473(10) .
C57 H57A 0.9600 .
C57 H57B 0.9600 .
C57 H57C 0.9600 .
C58 C59 1.457(12) .
C58 H58C 0.9700 .
C58 H58D 0.9700 .
C58A C59A 1.465(9) .
C58A H58A 0.9700 .
C58A H58B 0.9700 .
C59 C59 1.4997(11) 2_665
C59 H59C 0.9700 .
C59 H59D 0.9700 .
C59A C59A 1.387(16) 2_665
C59A H59A 0.9700 .
C59A H59B 0.9700 .
